data_7227769
loop_
_publ_author_name
'Wang, Xuejiao'
'Li, Ji-Guang'
'Molokeev, Maxim S.'
'Wang, Xiaojun'
'Liu, Weigang'
'Zhu, Qi'
'Tanaka, Hidehiko'
'Suzuta, Keiko'
'Kim, Byung-Nam'
'Sakka, Yoshio'

_publ_section_title
;
 Hydrothermal crystallization of a Ln2(OH)4SO4&#x00B7;nH2O layered
 compound for a wide range of Ln (Ln = La--Dy), thermolysis, and facile
 transformation into oxysulfate and oxysulfide phosphors
;
_journal_issue 22
_journal_name_full 'RSC Adv.'
_journal_page_first 13331
_journal_paper_doi 10.1039/C7RA00645D
_journal_volume 7
_journal_year 2017
_chemical_formula_moiety 'O10 S Tb2'
_chemical_formula_sum 'O10 S Tb2'
_chemical_formula_weight 509.92
_space_group_IT_number 12
_symmetry_cell_setting monoclinic
_symmetry_space_group_name_Hall '-C 2y'
_symmetry_space_group_name_H-M 'C 1 2/m 1'
_cell_angle_alpha 90
_cell_angle_beta 90.0909(46)
_cell_angle_gamma 90
_cell_formula_units_Z 2
_cell_length_a 16.59872(55)
_cell_length_b 3.70483(11)
_cell_length_c 6.23157(19)
_cell_measurement_reflns_used 104
_cell_measurement_temperature 300
_cell_measurement_theta_max 50
_cell_measurement_theta_min 2.5
_cell_volume 383.21(2)
_diffrn_ambient_temperature 300
_diffrn_measurement_device_type
;
D8 ADVANCE Bruker
;
_diffrn_radiation_monochromator none
_diffrn_radiation_probe x-ray
_diffrn_radiation_type
;
 Cu K\a~1~~2~
;
_exptl_absorpt_coefficient_mu 92.591
_exptl_crystal_density_diffrn 4.419068
_pd_char_colour
;
colourless
;
_pd_meas_2theta_range_inc 0.02
_pd_meas_2theta_range_max 100
_pd_meas_2theta_range_min 5
_pd_meas_scan_method step
_pd_proc_ls_pref_orient_corr
;
Anisotropic model of PO. Spherical harmonics 2 ordrer.
 Jarvinen (1993). Application of symmetrized harmonics expansion to correction
of the preferred orientation effect. - J. Appl. Cryst. 26 p525-531.
;
_pd_proc_ls_profile_function PearsonVII
_pd_proc_ls_prof_R_factor 4.239
_pd_proc_ls_prof_wR_expected 3.790
_pd_proc_ls_prof_wR_factor 5.514
_pd_proc_number_of_points 4750
_pd_spec_mount_mode reflection
_refine_ls_goodness_of_fit_all 1.455
_refine_ls_R_I_factor 0.90
_refine_ls_shift/su_max 0.01000
_cod_data_source_file c7ra00645d8.cif
_cod_data_source_block a
_cod_original_cell_volume 383.213(21)
_cod_original_sg_symbol_Hall
;
-C 2y
;
_cod_original_sg_symbol_H-M C2/m
_cod_original_formula_sum
;
O10 S Tb2
;
_cod_database_code 7227769

loop_
_symmetry_equiv_pos_as_xyz
'x, y, z'
'-x, -y, -z'
'-x, y, -z'
'-x+1/2, -y+1/2, -z'
'-x+1/2, y+1/2, -z'
'x, -y, z'
'x+1/2, -y+1/2, z'
'x+1/2, y+1/2, z'

loop_
_atom_site_label
_atom_site_type_symbol
_atom_site_fract_x
_atom_site_fract_y
_atom_site_fract_z
_atom_site_occupancy
_atom_site_B_iso_or_equiv
Tb Tb 0.202076(50) 0.5 0.25357(25) 1 0.637(58)
S S 0.02047(62) 0.5 0.6021(11) 0.5 0.50(16)
Ow O 0.10782(73) 0 0.1000(14) 1 1.00(11)
O1 O 0.06635(47) 0.5 0.4045(13) 1 1.00(11)
O1h O 0.18602(48) 0 0.5081(11) 1 1.00(11)
O2h O 0.28900(69) 0 0.1298(11) 1 1.00(11)
O2 O 0.03975(61) 0.1858(20) 0.7266(24) 0.5 1.00(11)

loop_
_diffrn_radiation_wavelength
_diffrn_radiation_wavelength_wt
1.5406 1.0000
1.5443 0.5000

loop_
_geom_angle_atom_site_label_1
_geom_angle_atom_site_label_2
_geom_angle_atom_site_label_3
_geom_angle
_geom_angle_site_symmetry_1
_geom_angle_site_symmetry_3
Ow Tb Ow 90.61(25) 1_555 1_565
Ow Tb O1 65.66(43) 1_555 1_555
Ow Tb O1h 68.59(28) 1_555 1_555
Ow Tb O1h 135.2(59) 1_555 1_565
Ow Tb O1h 134.25(72) 1_555 4_556
Ow Tb O2h 72.73(31) 1_555 1_555
Ow Tb O2h 140.22(82) 1_555 1_565
Ow Tb O2h 70.83(35) 1_555 4_555
O1 Tb O1h 69.51(31) 1_555 1_555
O1 Tb O1h 118.67(46) 1_555 4_556
O1 Tb O2h 131.2(2) 1_555 1_555
O1 Tb O2h 116.28(47) 1_555 4_555
O1h Tb O1h 98.05(17) 1_555 1_565
O1h Tb O1h 71.43(28) 1_555 4_556
O1h Tb O2h 72.54(23) 1_555 1_555
O1h Tb O2h 146.25(78) 1_555 1_565
O1h Tb O2h 130.8(49) 1_555 4_555
O1h Tb O2h 74.87(32) 4_556 1_555
O1h Tb O2h 125.04(55) 4_556 4_555
O2h Tb O2h 97.06(24) 1_555 1_565
O2h Tb O2h 69.61(33) 1_555 4_555
O1 S O1 120.17(84) 1_555 2_566
O1 S O2 110.03(78) 1_555 1_555
O1 S O2 61.62(84) 1_555 2_566
O1 S O2 103.74(63) 2_566 1_555
O1 S O2 65.66(81) 2_566 2_566
O2 S O2 152.7(24) 1_555 2_566
O2 S O2 98.65(62) 1_555 3_556
O2 S O2 108.45(78) 1_555 6_565
O2 S O2 54.1(11) 2_566 3_556

loop_
_geom_bond_atom_site_label_1
_geom_bond_atom_site_label_2
_geom_bond_distance
_geom_bond_site_symmetry_2
Tb Ow 2.6058(80) .
Tb O1 2.4427(79) .
Tb O1h 2.4535(46) .
Tb O1h 2.3764(76) 4_556
Tb O2h 2.4722(71) .
Tb O2h 2.3938(71) 4_555
S O1 1.449(11) .
S O1 1.442(13) 2_566
S O2 1.435(11) .
